data_4516421
loop_
_publ_author_name
'Li, Jiang'
'Yang, Guo-Ping'
'Wei, Shi-Long'
'Gao, Rui-Cheng'
'Bai, Nan-Nan'
'Wang, Yao-Yu'

_publ_section_title
;
 Two Microporous Metal--Organic Frameworks with Suitable Pore Size
 Displaying the High CO2/CH4 Selectivity
;
_journal_issue 11
_journal_name_full 'Crystal Growth &amp; Design'
_journal_page_first 5382
_journal_paper_doi 10.1021/acs.cgd.5b00997
_journal_volume 15
_journal_year 2015
_chemical_formula_sum 'C53 H35 Cd4 N3 O24'
_chemical_formula_weight 1547.44
_space_group_IT_number 56
_space_group_name_Hall '-P 2ab 2ac'
_space_group_name_H-M_alt 'P c c n'
_symmetry_cell_setting orthorhombic
_symmetry_space_group_name_H-M 'P c c n'
_atom_sites_solution_hydrogens geom
_atom_sites_solution_primary direct
_atom_sites_solution_secondary difmap
_audit_creation_method SHELXL-97
_cell_angle_alpha 90.00
_cell_angle_beta 90.00
_cell_angle_gamma 90.00
_cell_formula_units_Z 4
_cell_length_a 29.524(14)
_cell_length_b 11.342(5)
_cell_length_c 23.007(11)
_cell_measurement_temperature 293(2)
_cell_volume 7704(6)
_computing_structure_refinement 'SHELXL-97 (Sheldrick, 2008)'
_computing_structure_solution 'SHELXS-97 (Sheldrick, 2008)'
_diffrn_ambient_temperature 293(2)
_diffrn_measured_fraction_theta_full 0.989
_diffrn_measured_fraction_theta_max 0.989
_diffrn_measurement_device_type Bruker
_diffrn_radiation_monochromator graphite
_diffrn_radiation_source 'fine-focus sealed tube'
_diffrn_radiation_type MoK\a
_diffrn_radiation_wavelength 0.71073
_diffrn_reflns_av_R_equivalents 0.0912
_diffrn_reflns_av_sigmaI/netI 0.0908
_diffrn_reflns_limit_h_max 38
_diffrn_reflns_limit_h_min -38
_diffrn_reflns_limit_k_max 10
_diffrn_reflns_limit_k_min -15
_diffrn_reflns_limit_l_max 30
_diffrn_reflns_limit_l_min -28
_diffrn_reflns_number 45779
_diffrn_reflns_theta_full 28.31
_diffrn_reflns_theta_max 28.31
_diffrn_reflns_theta_min 1.38
_exptl_absorpt_coefficient_mu 1.152
_exptl_absorpt_correction_T_max 0.8935
_exptl_absorpt_correction_T_min 0.8023
_exptl_absorpt_correction_type multi-scan
_exptl_absorpt_process_details sadabs
_exptl_crystal_colour colorless
_exptl_crystal_density_diffrn 1.334
_exptl_crystal_density_method 'not measured'
_exptl_crystal_description block
_exptl_crystal_F_000 3032
_exptl_crystal_size_max 0.20
_exptl_crystal_size_mid 0.11
_exptl_crystal_size_min 0.10
_platon_squeeze_details
;
;
_refine_diff_density_max 1.519
_refine_diff_density_min -1.299
_refine_diff_density_rms 0.150
_refine_ls_extinction_method none
_refine_ls_goodness_of_fit_ref 0.895
_refine_ls_hydrogen_treatment mixed
_refine_ls_matrix_type full
_refine_ls_number_parameters 392
_refine_ls_number_reflns 9482
_refine_ls_number_restraints 20
_refine_ls_restrained_S_all 0.895
_refine_ls_R_factor_all 0.1102
_refine_ls_R_factor_gt 0.0570
_refine_ls_shift/su_max 0.000
_refine_ls_shift/su_mean 0.000
_refine_ls_structure_factor_coef Fsqd
_refine_ls_weighting_details 'calc w=1/[\s^2^(Fo^2^)+(0.0983P)^2^+0.0000P] where P=(Fo^2^+2Fc^2^)/3'
_refine_ls_weighting_scheme calc
_refine_ls_wR_factor_gt 0.1555
_refine_ls_wR_factor_ref 0.1748
_reflns_number_gt 4999
_reflns_number_total 9482
_reflns_threshold_expression >2sigma(I)
_cod_data_source_file cg5b00997_si_002.cif
_cod_data_source_block compound2
_cod_original_sg_symbol_H-M Pccn
_cod_database_code 4516421

loop_
_symmetry_equiv_pos_as_xyz
'x, y, z'
'-x+1/2, -y+1/2, z'
'-x, y+1/2, -z+1/2'
'x+1/2, -y, -z+1/2'
'-x, -y, -z'
'x-1/2, y-1/2, -z'
'x, -y-1/2, z-1/2'
'-x-1/2, y, z-1/2'

loop_
_atom_site_label
_atom_site_type_symbol
_atom_site_fract_x
_atom_site_fract_y
_atom_site_fract_z
_atom_site_U_iso_or_equiv
_atom_site_adp_type
_atom_site_occupancy
_atom_site_symmetry_multiplicity
_atom_site_calc_flag
_atom_site_refinement_flags
_atom_site_disorder_assembly
_atom_site_disorder_group
Cd1 Cd 0.113253(14) 0.55651(5) 0.310498(17) 0.04120(16) Uani 1 1 d . . 2
Cd2 Cd 0.061623(15) 0.73467(5) 0.908677(18) 0.04775(17) Uani 1 1 d . . 2
C1 C 0.04402(18) 0.5377(5) 0.7176(2) 0.0387(15) Uani 1 1 d . . 2
H1 H 0.0223 0.5285 0.7466 0.046 Uiso 1 1 calc R . 2
C2 C 0.08295(19) 0.6061(5) 0.7284(2) 0.0337(13) Uani 1 1 d . . 2
C3 C 0.11621(17) 0.6178(5) 0.6859(2) 0.0317(12) Uani 1 1 d . . 2
H3 H 0.1417 0.6639 0.6928 0.038 Uiso 1 1 calc R . 2
C4 C 0.11102(16) 0.5596(5) 0.6325(2) 0.0305(12) Uani 1 1 d . . 2
C5 C 0.07166(16) 0.4941(5) 0.6223(2) 0.0280(12) Uani 1 1 d . . 2
H5 H 0.0680 0.4563 0.5868 0.034 Uiso 1 1 calc R . 2
C6 C 0.03784(17) 0.4842(5) 0.6643(2) 0.0312(13) Uani 1 1 d . . 2
C7 C 0.14537(17) 0.5661(5) 0.5856(2) 0.0282(12) Uani 1 1 d . . 2
C8 C 0.19148(16) 0.5746(5) 0.5986(2) 0.0318(13) Uani 1 1 d . . 2
H8 H 0.2002 0.5786 0.6374 0.038 Uiso 1 1 calc R . 2
C9 C 0.22503(16) 0.5773(5) 0.5558(2) 0.0270(12) Uani 1 1 d . . 2
C10 C 0.27411(16) 0.5844(5) 0.5705(2) 0.0261(12) Uani 1 1 d . . 2
C14 C 0.35140(18) 0.6258(5) 0.5413(2) 0.0358(13) Uani 1 1 d . . 2
C15 C 0.30601(16) 0.6145(5) 0.5282(2) 0.0318(13) Uani 1 1 d . . 2
H15 H 0.2964 0.6272 0.4903 0.038 Uiso 1 1 calc R . 2
C16 C 0.1480(2) 0.5525(6) 0.2016(2) 0.0409(15) Uani 1 1 d . . 2
C17 C 0.16418(18) 0.5698(5) 0.4837(2) 0.0329(13) Uani 1 1 d . . 2
C18 C 0.21093(17) 0.5728(5) 0.4972(2) 0.0331(13) Uani 1 1 d . . 2
H18 H 0.2323 0.5718 0.4675 0.040 Uiso 1 1 calc R . 2
C19 C 0.13249(17) 0.5651(5) 0.5271(2) 0.0316(13) Uani 1 1 d . . 2
H19 H 0.1019 0.5613 0.5175 0.038 Uiso 1 1 calc R . 2
C20 C 0.14964(19) 0.5699(6) 0.4213(2) 0.0384(15) Uani 1 1 d . . 2
C21 C 0.38455(18) 0.6619(6) 0.4946(3) 0.0433(15) Uani 1 1 d . . 2
C22 C 0.0882(2) 0.6660(6) 0.7870(3) 0.0442(15) Uani 1 1 d . . 2
C23 C -0.00419(19) 0.4157(6) 0.6522(2) 0.0453(17) Uani 1 1 d . . 2
O1 O 0.17619(14) 0.5459(4) 0.24203(17) 0.0522(12) Uani 1 1 d . A 2
O2 O 0.10624(13) 0.5462(4) 0.21041(18) 0.0531(13) Uani 1 1 d . B 2
O3 O 0.17691(15) 0.5531(4) 0.38148(17) 0.0576(13) Uani 1 1 d . . 2
O4 O 0.10774(13) 0.5887(5) 0.41046(17) 0.0524(12) Uani 1 1 d . . 2
O5 O 0.37193(14) 0.6529(5) 0.44283(18) 0.0656(15) Uani 1 1 d . . 2
O6 O 0.42285(13) 0.6981(4) 0.50845(19) 0.0503(11) Uani 1 1 d . . 2
O7 O -0.00600(13) 0.3594(4) 0.60484(18) 0.0540(13) Uani 1 1 d . . 2
O8 O -0.03552(14) 0.4191(5) 0.68914(18) 0.0658(15) Uani 1 1 d . . 2
O9 O 0.11996(14) 0.7397(4) 0.79324(19) 0.0471(11) Uani 1 1 d . . 2
O10 O 0.05938(15) 0.6407(5) 0.82444(17) 0.0609(14) Uani 1 1 d . . 2
O12 O 0.0070(2) 0.5843(7) 0.9341(3) 0.112(2) Uani 1 1 d . C 2
O1W O 0.1087(6) 0.3506(17) 0.3211(9) 0.095(4) Uani 0.50 1 d P D 1
O11 O 0.0928(6) 0.3775(16) 0.3390(8) 0.095(4) Uani 0.50 1 d PDU E 2
N1 N 0.0290(5) 0.3008(12) 0.3810(6) 0.100(5) Uani 0.50 1 d PDU E 2
C24 C 0.0602(5) 0.3126(17) 0.3313(7) 0.118(4) Uani 0.50 1 d PD E 2
C25 C 0.0535(7) 0.2687(17) 0.2692(8) 0.118(4) Uani 0.50 1 d PD E 2
H25A H 0.0432 0.3327 0.2452 0.177 Uiso 0.50 1 calc PR E 2
H25B H 0.0313 0.2069 0.2689 0.177 Uiso 0.50 1 calc PR E 2
H25C H 0.0816 0.2391 0.2543 0.177 Uiso 0.50 1 calc PR E 2
C26 C -0.0099(5) 0.2171(13) 0.3765(9) 0.118(4) Uani 0.50 1 d PD E 2
H26A H -0.0370 0.2550 0.3902 0.177 Uiso 0.50 1 calc PR E 2
H26B H -0.0039 0.1486 0.3998 0.177 Uiso 0.50 1 calc PR E 2
H26C H -0.0139 0.1941 0.3367 0.177 Uiso 0.50 1 calc PR E 2
C27 C 0.0382(6) 0.3603(15) 0.4366(7) 0.118(4) Uani 0.50 1 d PD E 2
H27A H 0.0602 0.3158 0.4582 0.177 Uiso 0.50 1 calc PR E 2
H27B H 0.0107 0.3660 0.4586 0.177 Uiso 0.50 1 calc PR E 2
H27C H 0.0498 0.4379 0.4292 0.177 Uiso 0.50 1 calc PR E 2
C11 C 0.28994(17) 0.5640(5) 0.6269(2) 0.0298(12) Uani 1 1 d . . .
H11 H 0.2694 0.5439 0.6559 0.036 Uiso 1 1 calc R . 2
C13 C 0.36678(17) 0.6061(5) 0.5979(2) 0.0347(13) Uani 1 1 d . . .
H13 H 0.3973 0.6148 0.6068 0.042 Uiso 1 1 calc R . 2
C12 C 0.33601(17) 0.5733(5) 0.6406(2) 0.0311(13) Uani 1 1 d . . .
C28 C 0.2500 0.7500 0.2560(7) 0.127(7) Uani 1 2 d S . .
H28A H 0.2430 0.8199 0.2334 0.153 Uiso 0.50 1 calc PR . .
H28B H 0.2570 0.6801 0.2334 0.153 Uiso 0.50 1 calc PR . .
C29 C 0.2149(5) 0.8219(12) 0.3564(6) 0.146(5) Uani 1 1 d . . .
H29A H 0.2418 0.8597 0.3706 0.219 Uiso 1 1 calc R . .
H29B H 0.2002 0.7814 0.3878 0.219 Uiso 1 1 calc R . .
H29C H 0.1948 0.8802 0.3406 0.219 Uiso 1 1 calc R . .
N2 N 0.2274(3) 0.7347(10) 0.3097(5) 0.134(4) Uani 1 1 d . . .

loop_
_atom_site_aniso_label
_atom_site_aniso_U_11
_atom_site_aniso_U_22
_atom_site_aniso_U_33
_atom_site_aniso_U_23
_atom_site_aniso_U_13
_atom_site_aniso_U_12
Cd1 0.0275(2) 0.0781(4) 0.0180(2) 0.0065(2) 0.00016(16) -0.0119(2)
Cd2 0.0338(2) 0.0887(4) 0.0207(2) -0.0069(2) -0.00834(18) 0.0253(2)
C1 0.025(3) 0.073(5) 0.018(3) -0.001(3) 0.006(2) -0.001(3)
C2 0.033(3) 0.053(4) 0.015(2) -0.001(2) 0.002(2) -0.005(3)
C3 0.020(2) 0.047(4) 0.028(3) -0.005(3) -0.001(2) -0.001(2)
C4 0.021(3) 0.054(4) 0.016(2) -0.002(2) 0.002(2) -0.004(2)
C5 0.018(2) 0.043(3) 0.023(3) -0.006(2) -0.001(2) -0.005(2)
C6 0.018(3) 0.049(4) 0.027(3) -0.007(2) -0.001(2) -0.008(2)
C7 0.021(2) 0.041(3) 0.022(3) 0.000(2) 0.000(2) -0.005(2)
C8 0.020(2) 0.058(4) 0.017(3) 0.000(2) -0.002(2) -0.005(2)
C9 0.018(2) 0.041(3) 0.022(3) 0.006(2) 0.0023(19) -0.003(2)
C10 0.023(3) 0.040(3) 0.015(2) 0.003(2) -0.003(2) -0.004(2)
C14 0.030(3) 0.050(4) 0.028(3) 0.003(3) 0.004(2) 0.002(3)
C15 0.020(3) 0.059(4) 0.016(2) 0.009(2) -0.002(2) -0.003(2)
C16 0.039(3) 0.060(4) 0.024(3) -0.001(3) 0.003(2) -0.005(3)
C17 0.027(3) 0.053(4) 0.019(3) 0.005(2) 0.002(2) -0.006(3)
C18 0.018(2) 0.062(4) 0.020(3) 0.002(2) -0.001(2) -0.006(2)
C19 0.016(2) 0.055(4) 0.023(3) 0.002(3) -0.003(2) -0.006(2)
C20 0.029(3) 0.065(4) 0.022(3) 0.005(3) 0.001(2) -0.015(3)
C21 0.023(3) 0.074(5) 0.033(3) 0.005(3) 0.007(2) -0.003(3)
C22 0.043(4) 0.061(4) 0.029(3) -0.006(3) -0.005(3) 0.012(3)
C23 0.023(3) 0.087(5) 0.026(3) 0.002(3) 0.000(2) -0.012(3)
O1 0.033(2) 0.102(4) 0.022(2) 0.012(2) 0.0004(17) 0.001(2)
O2 0.022(2) 0.112(4) 0.025(2) -0.003(2) 0.0081(16) -0.006(2)
O3 0.043(3) 0.114(4) 0.016(2) 0.004(2) 0.0001(18) -0.006(2)
O4 0.031(2) 0.102(4) 0.024(2) 0.010(2) -0.0084(17) -0.012(2)
O5 0.038(2) 0.136(5) 0.023(2) -0.002(3) 0.0075(18) -0.026(3)
O6 0.027(2) 0.084(3) 0.040(3) 0.005(2) 0.0042(18) -0.017(2)
O7 0.033(2) 0.093(4) 0.036(2) -0.006(2) 0.0053(19) -0.032(2)
O8 0.023(2) 0.142(5) 0.032(2) 0.000(3) 0.0076(18) -0.025(3)
O9 0.031(2) 0.074(3) 0.036(2) -0.014(2) -0.0034(18) 0.000(2)
O10 0.055(3) 0.111(4) 0.017(2) -0.016(2) 0.0110(19) -0.012(3)
O12 0.098(5) 0.138(6) 0.101(5) 0.027(4) 0.027(4) -0.018(4)
O1W 0.109(8) 0.079(7) 0.097(8) 0.002(6) -0.011(6) -0.018(6)
O11 0.109(8) 0.079(7) 0.097(8) 0.002(6) -0.011(6) -0.018(6)
N1 0.093(8) 0.092(8) 0.116(9) 0.029(7) -0.002(7) -0.002(7)
C24 0.103(8) 0.073(7) 0.179(13) 0.012(7) -0.056(9) 0.021(6)
C25 0.103(8) 0.073(7) 0.179(13) 0.012(7) -0.056(9) 0.021(6)
C26 0.103(8) 0.073(7) 0.179(13) 0.012(7) -0.056(9) 0.021(6)
C27 0.103(8) 0.073(7) 0.179(13) 0.012(7) -0.056(9) 0.021(6)
C11 0.019(2) 0.050(4) 0.020(3) 0.000(2) -0.002(2) -0.004(2)
C13 0.017(2) 0.062(4) 0.025(3) 0.001(3) -0.001(2) -0.006(2)
C12 0.020(3) 0.049(4) 0.024(3) 0.003(2) -0.005(2) 0.000(2)
C28 0.187(19) 0.147(15) 0.048(8) 0.000 0.000 -0.058(13)
C29 0.145(12) 0.172(13) 0.122(11) -0.019(10) -0.004(9) -0.051(10)
N2 0.111(8) 0.167(10) 0.124(10) -0.018(7) -0.002(7) -0.029(8)

loop_
_atom_type_symbol
_atom_type_description
_atom_type_scat_dispersion_real
_atom_type_scat_dispersion_imag
_atom_type_scat_source
C C 0.0033 0.0016 'International Tables Vol C Tables 4.2.6.8 and 6.1.1.4'
H H 0.0000 0.0000 'International Tables Vol C Tables 4.2.6.8 and 6.1.1.4'
N N 0.0061 0.0033 'International Tables Vol C Tables 4.2.6.8 and 6.1.1.4'
O O 0.0106 0.0060 'International Tables Vol C Tables 4.2.6.8 and 6.1.1.4'
Cd Cd -0.8075 1.2024 'International Tables Vol C Tables 4.2.6.8 and 6.1.1.4'

loop_
_geom_angle_atom_site_label_1
_geom_angle_atom_site_label_2
_geom_angle_atom_site_label_3
_geom_angle
_geom_angle_site_symmetry_1
_geom_angle_site_symmetry_3
O11 Cd1 O8 80.7(5) . 5_566
O11 Cd1 O2 102.9(5) . .
O8 Cd1 O2 85.46(14) 5_566 .
O11 Cd1 O4 80.4(5) . .
O8 Cd1 O4 84.75(14) 5_566 .
O2 Cd1 O4 169.02(15) . .
O11 Cd1 O9 166.4(4) . 7_575
O8 Cd1 O9 88.07(17) 5_566 7_575
O2 Cd1 O9 83.66(16) . 7_575
O4 Cd1 O9 91.06(17) . 7_575
O11 Cd1 O1 110.7(4) . .
O8 Cd1 O1 139.87(14) 5_566 .
O2 Cd1 O1 54.77(13) . .
O4 Cd1 O1 134.21(14) . .
O9 Cd1 O1 82.86(16) 7_575 .
O11 Cd1 O3 89.8(5) . .
O8 Cd1 O3 138.49(14) 5_566 .
O2 Cd1 O3 135.98(14) . .
O4 Cd1 O3 53.77(14) . .
O9 Cd1 O3 93.58(15) 7_575 .
O1 Cd1 O3 81.25(14) . .
O7 Cd2 O10 99.45(18) 3_556 .
O7 Cd2 O5 161.01(19) 3_556 8_656
O10 Cd2 O5 97.47(17) . 8_656
O7 Cd2 O6 113.23(15) 3_556 8_656
O10 Cd2 O6 140.13(18) . 8_656
O5 Cd2 O6 55.76(14) 8_656 8_656
O7 Cd2 O12 89.4(2) 3_556 .
O10 Cd2 O12 81.5(2) . .
O5 Cd2 O12 101.6(2) 8_656 .
O6 Cd2 O12 76.8(2) 8_656 .
O7 Cd2 O4 83.67(17) 3_556 7_576
O10 Cd2 O4 115.46(16) . 7_576
O5 Cd2 O4 81.31(18) 8_656 7_576
O6 Cd2 O4 91.12(15) 8_656 7_576
O12 Cd2 O4 162.5(2) . 7_576
O7 Cd2 C21 138.78(18) 3_556 8_656
O10 Cd2 C21 121.2(2) . 8_656
O5 Cd2 C21 27.97(16) 8_656 8_656
O6 Cd2 C21 27.82(15) 8_656 8_656
O12 Cd2 C21 90.0(2) . 8_656
O4 Cd2 C21 84.76(18) 7_576 8_656
C6 C1 C2 120.4(5) . .
C6 C1 H1 119.8 . .
C2 C1 H1 119.8 . .
C3 C2 C1 120.3(5) . .
C3 C2 C22 120.7(5) . .
C1 C2 C22 119.0(5) . .
C2 C3 C4 119.5(5) . .
C2 C3 H3 120.2 . .
C4 C3 H3 120.2 . .
C5 C4 C3 119.1(5) . .
C5 C4 C7 118.3(5) . .
C3 C4 C7 122.6(5) . .
C6 C5 C4 121.5(5) . .
C6 C5 H5 119.2 . .
C4 C5 H5 119.2 . .
C1 C6 C5 119.0(5) . .
C1 C6 C23 120.4(5) . .
C5 C6 C23 120.6(5) . .
C8 C7 C19 118.2(5) . .
C8 C7 C4 120.9(5) . .
C19 C7 C4 120.9(4) . .
C7 C8 C9 122.7(5) . .
C7 C8 H8 118.6 . .
C9 C8 H8 118.6 . .
C8 C9 C18 117.6(4) . .
C8 C9 C10 122.0(4) . .
C18 C9 C10 120.4(4) . .
C15 C10 C11 117.4(4) . .
C15 C10 C9 120.8(4) . .
C11 C10 C9 121.8(4) . .
C15 C14 C13 120.2(5) . .
C15 C14 C21 120.0(5) . .
C13 C14 C21 119.7(5) . .
C14 C15 C10 121.8(5) . .
C14 C15 H15 119.1 . .
C10 C15 H15 119.1 . .
O1 C16 O2 122.1(5) . .
O1 C16 C12 119.7(5) . 8_655
O2 C16 C12 118.1(5) . 8_655
C19 C17 C18 120.5(5) . .
C19 C17 C20 120.2(5) . .
C18 C17 C20 119.3(5) . .
C9 C18 C17 119.9(5) . .
C9 C18 H18 120.1 . .
C17 C18 H18 120.1 . .
C17 C19 C7 121.0(5) . .
C17 C19 H19 119.5 . .
C7 C19 H19 119.5 . .
O3 C20 O4 120.7(5) . .
O3 C20 C17 121.6(5) . .
O4 C20 C17 117.7(5) . .
O6 C21 O5 122.7(5) . .
O6 C21 C14 119.7(5) . .
O5 C21 C14 117.5(5) . .
O6 C21 Cd2 63.0(3) . 8_655
O5 C21 Cd2 59.8(3) . 8_655
C14 C21 Cd2 175.9(4) . 8_655
O10 C22 O9 125.5(6) . .
O10 C22 C2 116.3(6) . .
O9 C22 C2 118.1(6) . .
O8 C23 O7 124.6(5) . .
O8 C23 C6 118.0(5) . .
O7 C23 C6 117.4(5) . .
C16 O1 Cd1 88.3(3) . .
C16 O2 Cd1 94.0(3) . .
C20 O3 Cd1 89.6(3) . .
C20 O4 Cd1 95.7(3) . .
C20 O4 Cd2 133.2(4) . 7_575
Cd1 O4 Cd2 98.74(15) . 7_575
C21 O5 Cd2 92.2(3) . 8_655
C21 O6 Cd2 89.2(4) . 8_655
C23 O7 Cd2 118.7(4) . 3_546
C23 O8 Cd1 137.5(4) . 5_566
C22 O9 Cd1 127.2(4) . 7_576
C22 O10 Cd2 118.4(4) . .
C24 O11 Cd1 136.2(17) . .
C27 N1 C24 121.1(7) . .
C27 N1 C26 119.6(7) . .
C24 N1 C26 119.0(7) . .
O11 C24 N1 115.7(14) . .
O11 C24 C25 115.7(16) . .
N1 C24 C25 127.9(14) . .
C24 C25 H25A 109.5 . .
C24 C25 H25B 109.5 . .
H25A C25 H25B 109.5 . .
C24 C25 H25C 109.5 . .
H25A C25 H25C 109.5 . .
H25B C25 H25C 109.5 . .
N1 C26 H26A 109.5 . .
N1 C26 H26B 109.5 . .
H26A C26 H26B 109.5 . .
N1 C26 H26C 109.5 . .
H26A C26 H26C 109.5 . .
H26B C26 H26C 109.5 . .
N1 C27 H27A 109.5 . .
N1 C27 H27B 109.5 . .
H27A C27 H27B 109.5 . .
N1 C27 H27C 109.5 . .
H27A C27 H27C 109.5 . .
H27B C27 H27C 109.5 . .
C10 C11 C12 121.5(5) . .
C10 C11 H11 119.3 . .
C12 C11 H11 119.3 . .
C12 C13 C14 119.4(5) . .
C12 C13 H13 120.3 . .
C14 C13 H13 120.3 . .
C13 C12 C11 119.7(5) . .
C13 C12 C16 119.9(5) . 8_656
C11 C12 C16 120.4(5) . 8_656
N2 C28 N2 58.4(10) . 2_565
N2 C28 H28A 117.9 . .
N2 C28 H28A 117.9 2_565 .
N2 C28 H28B 117.9 . .
N2 C28 H28B 117.9 2_565 .
H28A C28 H28B 115.1 . .
N2 C29 H29A 109.5 . .
N2 C29 H29B 109.5 . .
H29A C29 H29B 109.5 . .
N2 C29 H29C 109.5 . .
H29A C29 H29C 109.5 . .
H29B C29 H29C 109.5 . .
N2 N2 C28 60.8(5) 2_565 .
N2 N2 C29 94.1(9) 2_565 .
C28 N2 C29 131.1(10) . .

loop_
_geom_bond_atom_site_label_1
_geom_bond_atom_site_label_2
_geom_bond_distance
_geom_bond_site_symmetry_2
Cd1 O11 2.218(19) .
Cd1 O8 2.312(4) 5_566
Cd1 O2 2.315(4) .
Cd1 O4 2.334(4) .
Cd1 O9 2.354(5) 7_575
Cd1 O1 2.439(4) .
Cd1 O3 2.490(4) .
Cd2 O7 2.190(4) 3_556
Cd2 O10 2.213(4) .
Cd2 O5 2.308(4) 8_656
Cd2 O6 2.377(4) 8_656
Cd2 O12 2.419(7) .
Cd2 O4 2.422(5) 7_576
Cd2 C21 2.667(6) 8_656
C1 C6 1.381(7) .
C1 C2 1.409(8) .
C1 H1 0.9300 .
C2 C3 1.392(7) .
C2 C22 1.518(8) .
C3 C4 1.403(7) .
C3 H3 0.9300 .
C4 C5 1.399(7) .
C4 C7 1.483(7) .
C5 C6 1.393(7) .
C5 H5 0.9300 .
C6 C23 1.490(8) .
C7 C8 1.397(7) .
C7 C19 1.398(7) .
C8 C9 1.398(7) .
C8 H8 0.9300 .
C9 C18 1.411(7) .
C9 C10 1.490(7) .
C10 C15 1.395(7) .
C10 C11 1.398(7) .
C14 C15 1.379(7) .
C14 C13 1.397(7) .
C14 C21 1.509(7) .
C15 H15 0.9300 .
C16 O1 1.251(7) .
C16 O2 1.251(7) .
C16 C12 1.499(7) 8_655
C17 C19 1.369(7) .
C17 C18 1.415(7) .
C17 C20 1.498(7) .
C18 H18 0.9300 .
C19 H19 0.9300 .
C20 O3 1.235(7) .
C20 O4 1.280(7) .
C21 O6 1.245(7) .
C21 O5 1.252(7) .
C21 Cd2 2.667(6) 8_655
C22 O10 1.243(7) .
C22 O9 1.265(8) .
C23 O8 1.257(7) .
C23 O7 1.264(7) .
O4 Cd2 2.422(5) 7_575
O5 Cd2 2.308(4) 8_655
O6 Cd2 2.377(4) 8_655
O7 Cd2 2.190(4) 3_546
O8 Cd1 2.312(4) 5_566
O9 Cd1 2.354(5) 7_576
O11 C24 1.223(10) .
N1 C27 1.471(9) .
N1 C24 1.474(9) .
N1 C26 1.495(9) .
C24 C25 1.528(10) .
C25 H25A 0.9600 .
C25 H25B 0.9600 .
C25 H25C 0.9600 .
C26 H26A 0.9600 .
C26 H26B 0.9600 .
C26 H26C 0.9600 .
C27 H27A 0.9600 .
C27 H27B 0.9600 .
C27 H27C 0.9600 .
C11 C12 1.400(7) .
C11 H11 0.9300 .
C13 C12 1.390(7) .
C13 H13 0.9300 .
C12 C16 1.499(7) 8_656
C28 N2 1.415(15) .
C28 N2 1.415(15) 2_565
C28 H28A 0.9700 .
C28 H28B 0.9700 .
C29 N2 1.506(15) .
C29 H29A 0.9600 .
C29 H29B 0.9600 .
C29 H29C 0.9600 .
N2 N2 1.381(19) 2_565

loop_
_geom_torsion_atom_site_label_1
_geom_torsion_atom_site_label_2
_geom_torsion_atom_site_label_3
_geom_torsion_atom_site_label_4
_geom_torsion
_geom_torsion_site_symmetry_1
_geom_torsion_site_symmetry_4
C6 C1 C2 C3 -1.7(9) . .
C6 C1 C2 C22 178.6(5) . .
C1 C2 C3 C4 -0.9(9) . .
C22 C2 C3 C4 178.7(5) . .
C2 C3 C4 C5 2.2(8) . .
C2 C3 C4 C7 -178.8(5) . .
C3 C4 C5 C6 -0.8(9) . .
C7 C4 C5 C6 -179.9(5) . .
C2 C1 C6 C5 3.1(9) . .
C2 C1 C6 C23 -177.7(6) . .
C4 C5 C6 C1 -1.8(9) . .
C4 C5 C6 C23 178.9(6) . .
C5 C4 C7 C8 -147.7(5) . .
C3 C4 C7 C8 33.3(8) . .
C5 C4 C7 C19 33.0(8) . .
C3 C4 C7 C19 -146.0(6) . .
C19 C7 C8 C9 -2.7(8) . .
C4 C7 C8 C9 178.0(5) . .
C7 C8 C9 C18 0.9(8) . .
C7 C8 C9 C10 -178.9(5) . .
C8 C9 C10 C15 -164.9(5) . .
C18 C9 C10 C15 15.3(8) . .
C8 C9 C10 C11 13.6(8) . .
C18 C9 C10 C11 -166.2(5) . .
C13 C14 C15 C10 0.6(9) . .
C21 C14 C15 C10 -178.3(6) . .
C11 C10 C15 C14 -1.0(8) . .
C9 C10 C15 C14 177.6(5) . .
C8 C9 C18 C17 2.1(8) . .
C10 C9 C18 C17 -178.1(5) . .
C19 C17 C18 C9 -3.3(9) . .
C20 C17 C18 C9 177.5(5) . .
C18 C17 C19 C7 1.5(9) . .
C20 C17 C19 C7 -179.4(5) . .
C8 C7 C19 C17 1.4(8) . .
C4 C7 C19 C17 -179.2(5) . .
C19 C17 C20 O3 -167.0(6) . .
C18 C17 C20 O3 12.1(9) . .
C19 C17 C20 O4 13.3(9) . .
C18 C17 C20 O4 -167.5(5) . .
C15 C14 C21 O6 163.5(6) . .
C13 C14 C21 O6 -15.4(10) . .
C15 C14 C21 O5 -16.9(9) . .
C13 C14 C21 O5 164.2(6) . .
C15 C14 C21 Cd2 32(7) . 8_655
C13 C14 C21 Cd2 -147(6) . 8_655
C3 C2 C22 O10 -172.5(6) . .
C1 C2 C22 O10 7.1(9) . .
C3 C2 C22 O9 9.8(9) . .
C1 C2 C22 O9 -170.5(6) . .
C1 C6 C23 O8 7.7(9) . .
C5 C6 C23 O8 -173.1(6) . .
C1 C6 C23 O7 -173.3(6) . .
C5 C6 C23 O7 5.9(9) . .
O2 C16 O1 Cd1 -8.8(6) . .
C12 C16 O1 Cd1 168.8(5) 8_655 .
O11 Cd1 O1 C16 96.4(6) . .
O8 Cd1 O1 C16 -3.9(5) 5_566 .
O2 Cd1 O1 C16 4.9(4) . .
O4 Cd1 O1 C16 -166.8(4) . .
O9 Cd1 O1 C16 -82.3(4) 7_575 .
O3 Cd1 O1 C16 -177.1(4) . .
O1 C16 O2 Cd1 9.3(7) . .
C12 C16 O2 Cd1 -168.4(5) 8_655 .
O11 Cd1 O2 C16 -111.3(6) . .
O8 Cd1 O2 C16 169.3(4) 5_566 .
O4 Cd1 O2 C16 142.4(8) . .
O9 Cd1 O2 C16 80.8(4) 7_575 .
O1 Cd1 O2 C16 -4.9(4) . .
O3 Cd1 O2 C16 -7.8(5) . .
O4 C20 O3 Cd1 -5.1(6) . .
C17 C20 O3 Cd1 175.2(5) . .
O11 Cd1 O3 C20 -75.2(6) . .
O8 Cd1 O3 C20 0.5(5) 5_566 .
O2 Cd1 O3 C20 176.2(4) . .
O4 Cd1 O3 C20 3.0(4) . .
O9 Cd1 O3 C20 91.7(4) 7_575 .
O1 Cd1 O3 C20 173.9(4) . .
O3 C20 O4 Cd1 5.5(7) . .
C17 C20 O4 Cd1 -174.9(5) . .
O3 C20 O4 Cd2 -102.1(7) . 7_575
C17 C20 O4 Cd2 77.5(7) . 7_575
O11 Cd1 O4 C20 94.1(6) . .
O8 Cd1 O4 C20 175.5(4) 5_566 .
O2 Cd1 O4 C20 -157.5(8) . .
O9 Cd1 O4 C20 -96.6(4) 7_575 .
O1 Cd1 O4 C20 -15.5(5) . .
O3 Cd1 O4 C20 -2.9(3) . .
O11 Cd1 O4 Cd2 -130.6(5) . 7_575
O8 Cd1 O4 Cd2 -49.20(18) 5_566 7_575
O2 Cd1 O4 Cd2 -22.2(9) . 7_575
O9 Cd1 O4 Cd2 38.76(15) 7_575 7_575
O1 Cd1 O4 Cd2 119.82(19) . 7_575
O3 Cd1 O4 Cd2 132.4(2) . 7_575
O6 C21 O5 Cd2 -4.0(7) . 8_655
C14 C21 O5 Cd2 176.4(5) . 8_655
O5 C21 O6 Cd2 3.9(7) . 8_655
C14 C21 O6 Cd2 -176.5(6) . 8_655
O8 C23 O7 Cd2 -11.1(9) . 3_546
C6 C23 O7 Cd2 170.0(4) . 3_546
O7 C23 O8 Cd1 -44.6(11) . 5_566
C6 C23 O8 Cd1 134.3(5) . 5_566
O10 C22 O9 Cd1 -62.5(9) . 7_576
C2 C22 O9 Cd1 114.9(5) . 7_576
O9 C22 O10 Cd2 2.0(9) . .
C2 C22 O10 Cd2 -175.4(4) . .
O7 Cd2 O10 C22 102.4(5) 3_556 .
O5 Cd2 O10 C22 -68.9(5) 8_656 .
O6 Cd2 O10 C22 -112.2(5) 8_656 .
O12 Cd2 O10 C22 -169.6(5) . .
O4 Cd2 O10 C22 15.0(6) 7_576 .
C21 Cd2 O10 C22 -84.8(5) 8_656 .
O8 Cd1 O11 C24 30.1(19) 5_566 .
O2 Cd1 O11 C24 -53(2) . .
O4 Cd1 O11 C24 116(2) . .
O9 Cd1 O11 C24 65(3) 7_575 .
O1 Cd1 O11 C24 -109.9(19) . .
O3 Cd1 O11 C24 169(2) . .
Cd1 O11 C24 N1 -106(2) . .
Cd1 O11 C24 C25 66(3) . .
C27 N1 C24 O11 -2(3) . .
C26 N1 C24 O11 -176.1(18) . .
C27 N1 C24 C25 -172.6(17) . .
C26 N1 C24 C25 14(3) . .
C15 C10 C11 C12 -0.1(8) . .
C9 C10 C11 C12 -178.6(5) . .
C15 C14 C13 C12 0.9(9) . .
C21 C14 C13 C12 179.8(6) . .
C14 C13 C12 C11 -2.0(9) . .
C14 C13 C12 C16 -179.6(6) . 8_656
C10 C11 C12 C13 1.6(8) . .
C10 C11 C12 C16 179.2(5) . 8_656
N2 C28 N2 C29 67.7(12) 2_565 .

loop_
_platon_squeeze_void_nr
_platon_squeeze_void_average_x
_platon_squeeze_void_average_y
_platon_squeeze_void_average_z
_platon_squeeze_void_volume
_platon_squeeze_void_count_electrons
_platon_squeeze_void_content
1 0.250 0.250 0.251 1191 420 ' '
2 0.750 -0.250 0.245 1191 419 ' '
